data_2017256
loop_
_publ_author_name
'Wang, Qing-Wei'
'Wang, Xiu-Yan'
'Wang, Ming'
'Li, Bing-Yang'
'Ma, Xiao-Yuan'

_publ_section_title
;Poly[diaqua[\m-1,4-bis(imidazol-1-ylmethyl)benzene-\k^2^<i>N</i>^3^:<i>N</i>^3'^](\m-<i>trans</i>-cyclohexane-1,4-carboxylato-\k^2^<i>O</i>^1^:<i>O</i>^4^)manganese(II)]:
 a three-dimensional hydrogen-bonding \a-polonium net
;
_journal_coeditor_code SK3329
_journal_issue 8
_journal_name_full 'Acta Crystallographica Section C'
_journal_page_first m276
_journal_page_last m278
_journal_paper_doi 10.1107/S0108270109022331
_journal_volume 65
_journal_year 2009
_chemical_formula_iupac '[Mn (C8 H10 O4) (C14 H14 N4) (H2O)2]'
_chemical_formula_moiety 'C22 H28 Mn N4 O6'
_chemical_formula_sum 'C22 H28 Mn N4 O6'
_chemical_formula_weight 499.42
_chemical_name_systematic
;
Poly[diaqua[\m-1,4-bis(imidazol-1-ylmethyl)benzene-
\k^2^<i>N</i>^3^:<i>N</i>^3'^](\m-cyclohexane-1,4-carboxylato-
\k^2^<i>O</i>^1^:<i>O</i>^4^)manganese(II)]
;
_space_group_IT_number 2
_symmetry_cell_setting triclinic
_symmetry_space_group_name_Hall '-P 1'
_symmetry_space_group_name_H-M 'P -1'
_atom_sites_solution_hydrogens geom
_atom_sites_solution_primary direct
_atom_sites_solution_secondary difmap
_audit_creation_method SHELXL97
_cell_angle_alpha 91.907(4)
_cell_angle_beta 95.553(3)
_cell_angle_gamma 102.426(4)
_cell_formula_units_Z 1
_cell_length_a 5.6645(2)
_cell_length_b 9.4282(6)
_cell_length_c 10.7437(5)
_cell_measurement_reflns_used 2255
_cell_measurement_temperature 293(2)
_cell_measurement_theta_max 26.36
_cell_measurement_theta_min 3.01
_cell_volume 556.84(5)
_computing_cell_refinement 'SMART (Bruker, 1997)'
_computing_data_collection 'SMART (Bruker, 1997)'
_computing_data_reduction 'SAINT (Bruker, 1999)'
_computing_molecular_graphics 'SHELXTL-Plus (Sheldrick, 2008)'
_computing_publication_material 'SHELXL97 (Sheldrick, 2008)'
_computing_structure_refinement 'SHELXL97 (Sheldrick, 2008)'
_computing_structure_solution 'SHELXS97 (Sheldrick, 2008)'
_diffrn_ambient_temperature 293(2)
_diffrn_measured_fraction_theta_full 0.993
_diffrn_measured_fraction_theta_max 0.994
_diffrn_measurement_device_type 'Bruker APEX'
_diffrn_measurement_method '\f and \w'
_diffrn_radiation_monochromator graphite
_diffrn_radiation_source 'sealed tube'
_diffrn_radiation_type MoK\a
_diffrn_radiation_wavelength 0.71073
_diffrn_reflns_av_R_equivalents 0.0253
_diffrn_reflns_av_sigmaI/netI 0.0357
_diffrn_reflns_limit_h_max 6
_diffrn_reflns_limit_h_min -7
_diffrn_reflns_limit_k_max 10
_diffrn_reflns_limit_k_min -11
_diffrn_reflns_limit_l_max 13
_diffrn_reflns_limit_l_min -12
_diffrn_reflns_number 5312
_diffrn_reflns_theta_full 25.00
_diffrn_reflns_theta_max 26.36
_diffrn_reflns_theta_min 4.31
_diffrn_standards_decay_% 0
_diffrn_standards_interval_count 0
_diffrn_standards_interval_time 0
_diffrn_standards_number 0
_exptl_absorpt_coefficient_mu 0.640
_exptl_absorpt_correction_T_max 0.906
_exptl_absorpt_correction_T_min 0.861
_exptl_absorpt_correction_type multi-scan
_exptl_absorpt_process_details '(SADABS; Sheldrick, 1996)'
_exptl_crystal_colour colourless
_exptl_crystal_density_diffrn 1.489
_exptl_crystal_density_method 'not measured'
_exptl_crystal_description block
_exptl_crystal_F_000 261
_exptl_crystal_size_max 0.23
_exptl_crystal_size_mid 0.19
_exptl_crystal_size_min 0.16
_refine_diff_density_max 0.255
_refine_diff_density_min -0.219
_refine_ls_extinction_method none
_refine_ls_goodness_of_fit_ref 1.051
_refine_ls_hydrogen_treatment mixed
_refine_ls_matrix_type full
_refine_ls_number_parameters 159
_refine_ls_number_reflns 2255
_refine_ls_number_restraints 0
_refine_ls_restrained_S_all 1.051
_refine_ls_R_factor_all 0.0413
_refine_ls_R_factor_gt 0.0313
_refine_ls_shift/su_max 0.000
_refine_ls_shift/su_mean 0.000
_refine_ls_structure_factor_coef Fsqd
_refine_ls_weighting_details 'calc w = 1/[\s^2^(Fo^2^)+(0.0413P)^2^+0.015P] where P=(Fo^2^+2Fc^2^)/3'
_refine_ls_weighting_scheme calc
_refine_ls_wR_factor_gt 0.0730
_refine_ls_wR_factor_ref 0.0756
_reflns_number_gt 1887
_reflns_number_total 2255
_reflns_threshold_expression I>2\s(I)
_cod_data_source_file sk3329.cif
_cod_data_source_block I
_cod_database_code 2017256
_cod_database_fobs_code 2017256

loop_
_symmetry_equiv_pos_as_xyz
'x, y, z'
'-x, -y, -z'

loop_
_atom_site_type_symbol
_atom_site_label
_atom_site_fract_x
_atom_site_fract_y
_atom_site_fract_z
_atom_site_U_iso_or_equiv
_atom_site_adp_type
_atom_site_calc_flag
_atom_site_refinement_flags
_atom_site_occupancy
_atom_site_disorder_assembly
_atom_site_disorder_group
C C1 -0.1747(3) 0.3008(2) 0.0759(2) 0.0436(5) Uani d . 1 . .
H H1 -0.3309 0.2675 0.0358 0.052 Uiso calc R 1 . .
C C2 -0.0904(4) 0.4328(2) 0.1351(2) 0.0473(6) Uani d . 1 . .
H H2 -0.1756 0.5061 0.1430 0.057 Uiso calc R 1 . .
C C3 0.1913(3) 0.3101(2) 0.14803(18) 0.0340(4) Uani d . 1 . .
H H3 0.3402 0.2855 0.1683 0.041 Uiso calc R 1 . .
C C4 0.3124(4) 0.5616(2) 0.25080(18) 0.0387(5) Uani d . 1 . .
H H4A 0.2294 0.6406 0.2597 0.046 Uiso calc R 1 . .
H H4B 0.4480 0.5950 0.2026 0.046 Uiso calc R 1 . .
C C5 0.4095(3) 0.52626(18) 0.37907(16) 0.0287(4) Uani d . 1 . .
C C6 0.2643(3) 0.4373(2) 0.45444(17) 0.0338(4) Uani d . 1 . .
H H6 0.1047 0.3943 0.4240 0.041 Uiso calc R 1 . .
C C7 0.6480(3) 0.5886(2) 0.42597(17) 0.0331(4) Uani d . 1 . .
H H7 0.7491 0.6482 0.3766 0.040 Uiso calc R 1 . .
C C8 0.1839(3) -0.07995(19) 0.26423(15) 0.0243(4) Uani d . 1 . .
C C9 0.3820(3) -0.06034(19) 0.37445(15) 0.0254(4) Uani d . 1 . .
H H9 0.5024 -0.1144 0.3515 0.031 Uiso calc R 1 . .
C C10 0.2878(3) -0.1211(2) 0.49425(15) 0.0295(4) Uani d . 1 . .
H H10A 0.2174 -0.2243 0.4795 0.035 Uiso calc R 1 . .
H H10B 0.1605 -0.0737 0.5164 0.035 Uiso calc R 1 . .
C C11 0.5119(3) 0.0987(2) 0.39691(16) 0.0332(4) Uani d . 1 . .
H H11A 0.3948 0.1562 0.4145 0.040 Uiso calc R 1 . .
H H11B 0.5820 0.1329 0.3216 0.040 Uiso calc R 1 . .
N N1 0.0038(2) 0.22288(17) 0.08334(13) 0.0312(4) Uani d . 1 . .
N N2 0.1440(3) 0.43786(16) 0.18122(14) 0.0314(4) Uani d . 1 . .
O O1 0.24544(19) -0.02973(14) 0.16165(10) 0.0290(3) Uani d . 1 . .
O O2 -0.0256(2) -0.14543(18) 0.27946(13) 0.0508(4) Uani d . 1 . .
O O1W 0.3255(2) 0.09931(16) -0.09218(12) 0.0326(3) Uani d . 1 . .
Mn Mn1 0.0000 0.0000 0.0000 0.02103(13) Uani d S 1 . .
H HW12 0.256(4) 0.124(3) -0.157(2) 0.058(7) Uiso d . 1 . .
H HW11 0.437(4) 0.063(3) -0.113(2) 0.054(7) Uiso d . 1 . .

loop_
_atom_site_aniso_label
_atom_site_aniso_U_11
_atom_site_aniso_U_22
_atom_site_aniso_U_33
_atom_site_aniso_U_12
_atom_site_aniso_U_13
_atom_site_aniso_U_23
C1 0.0320(9) 0.0443(12) 0.0521(13) 0.0114(9) -0.0082(9) -0.0149(10)
C2 0.0418(10) 0.0457(13) 0.0570(14) 0.0235(10) -0.0067(10) -0.0149(11)
C3 0.0313(9) 0.0317(10) 0.0376(10) 0.0102(8) -0.0071(8) -0.0073(8)
C4 0.0507(11) 0.0247(10) 0.0353(11) 0.0020(8) -0.0071(9) -0.0036(8)
C5 0.0344(9) 0.0202(9) 0.0299(9) 0.0044(7) 0.0008(8) -0.0063(7)
C6 0.0268(8) 0.0324(10) 0.0374(11) -0.0013(7) -0.0004(8) -0.0060(9)
C7 0.0337(9) 0.0308(10) 0.0310(10) -0.0017(8) 0.0056(8) -0.0022(8)
C8 0.0245(8) 0.0259(9) 0.0224(9) 0.0077(7) -0.0020(7) 0.0008(7)
C9 0.0274(8) 0.0289(9) 0.0185(8) 0.0052(7) -0.0031(7) 0.0017(7)
C10 0.0328(9) 0.0294(10) 0.0215(9) -0.0011(7) -0.0036(7) 0.0041(7)
C11 0.0413(10) 0.0324(11) 0.0218(9) 0.0019(8) -0.0040(8) 0.0053(8)
N1 0.0307(7) 0.0323(9) 0.0289(8) 0.0077(6) -0.0040(6) -0.0075(7)
N2 0.0368(8) 0.0263(8) 0.0287(8) 0.0071(6) -0.0056(6) -0.0067(7)
O1 0.0257(6) 0.0440(8) 0.0168(6) 0.0082(5) -0.0022(5) 0.0033(5)
O2 0.0279(7) 0.0782(11) 0.0379(8) -0.0060(7) -0.0068(6) 0.0275(8)
O1W 0.0230(6) 0.0491(9) 0.0252(7) 0.0073(6) 0.0009(6) 0.0033(6)
Mn1 0.02051(19) 0.0250(2) 0.01583(19) 0.00341(14) -0.00244(13) -0.00136(14)

loop_
_atom_type_symbol
_atom_type_description
_atom_type_scat_dispersion_real
_atom_type_scat_dispersion_imag
_atom_type_scat_source
C C 0.0033 0.0016 'International Tables Vol C Tables 4.2.6.8 and 6.1.1.4'
H H 0.0000 0.0000 'International Tables Vol C Tables 4.2.6.8 and 6.1.1.4'
N N 0.0061 0.0033 'International Tables Vol C Tables 4.2.6.8 and 6.1.1.4'
O O 0.0106 0.0060 'International Tables Vol C Tables 4.2.6.8 and 6.1.1.4'
Mn Mn 0.3368 0.7283 'International Tables Vol C Tables 4.2.6.8 and 6.1.1.4'

loop_
_geom_angle_atom_site_label_1
_geom_angle_atom_site_label_2
_geom_angle_atom_site_label_3
_geom_angle_site_symmetry_1
_geom_angle_site_symmetry_3
_geom_angle
_geom_angle_publ_flag
C2 C1 N1 . . 109.96(16) ?
C2 C1 H1 . . 125.0 ?
N1 C1 H1 . . 125.0 ?
C1 C2 N2 . . 106.53(17) ?
C1 C2 H2 . . 126.7 ?
N2 C2 H2 . . 126.7 ?
N1 C3 N2 . . 112.47(15) ?
N1 C3 H3 . . 123.8 ?
N2 C3 H3 . . 123.8 ?
N2 C4 C5 . . 113.55(15) ?
N2 C4 H4A . . 108.9 ?
C5 C4 H4A . . 108.9 ?
N2 C4 H4B . . 108.9 ?
C5 C4 H4B . . 108.9 ?
H4A C4 H4B . . 107.7 ?
C6 C5 C7 . . 118.46(17) ?
C6 C5 C4 . . 121.74(16) ?
C7 C5 C4 . . 119.75(17) ?
C7 C6 C5 2_666 . 121.19(16) ?
C7 C6 H6 2_666 . 119.4 ?
C5 C6 H6 . . 119.4 ?
C6 C7 C5 2_666 . 120.35(17) ?
C6 C7 H7 2_666 . 119.8 ?
C5 C7 H7 . . 119.8 ?
O2 C8 O1 . . 123.89(14) ?
O2 C8 C9 . . 118.78(15) ?
O1 C8 C9 . . 117.32(14) ?
C11 C9 C10 . . 110.64(14) ?
C11 C9 C8 . . 110.81(14) ?
C10 C9 C8 . . 113.15(13) ?
C11 C9 H9 . . 107.3 ?
C10 C9 H9 . . 107.3 ?
C8 C9 H9 . . 107.3 ?
C9 C10 C11 . 2_656 112.14(14) ?
C9 C10 H10A . . 109.2 ?
C11 C10 H10A 2_656 . 109.2 ?
C9 C10 H10B . . 109.2 ?
C11 C10 H10B 2_656 . 109.2 ?
H10A C10 H10B . . 107.9 ?
C9 C11 C10 . 2_656 111.87(15) ?
C9 C11 H11A . . 109.2 ?
C10 C11 H11A 2_656 . 109.2 ?
C9 C11 H11B . . 109.2 ?
C10 C11 H11B 2_656 . 109.2 ?
H11A C11 H11B . . 107.9 ?
C3 N1 C1 . . 104.54(16) ?
C3 N1 Mn1 . . 125.58(12) ?
C1 N1 Mn1 . . 129.83(12) ?
C3 N2 C2 . . 106.50(15) ?
C3 N2 C4 . . 127.03(15) ?
C2 N2 C4 . . 126.44(16) ?
C8 O1 Mn1 . . 126.24(10) ?
Mn1 O1W HW12 . . 98.7(16) ?
Mn1 O1W HW11 . . 129.9(17) ?
HW12 O1W HW11 . . 107(2) ?
O1 Mn1 O1 . 2 180.00(7) ?
O1 Mn1 O1W . 2 92.04(5) y
O1 Mn1 O1W 2 2 87.96(5) y
O1 Mn1 O1W . . 87.96(5) y
O1 Mn1 O1W 2 . 92.04(5) y
O1W Mn1 O1W 2 . 180.00(9) ?
O1 Mn1 N1 . 2 91.53(5) y
O1 Mn1 N1 2 2 88.47(5) y
O1W Mn1 N1 2 2 88.10(5) y
O1W Mn1 N1 . 2 91.90(5) y
O1 Mn1 N1 . . 88.47(5) y
O1 Mn1 N1 2 . 91.53(5) y
O1W Mn1 N1 2 . 91.90(5) y
O1W Mn1 N1 . . 88.10(5) y
N1 Mn1 N1 2 . 180.00(10) ?

loop_
_geom_bond_atom_site_label_1
_geom_bond_atom_site_label_2
_geom_bond_site_symmetry_2
_geom_bond_distance
_geom_bond_publ_flag
C1 C2 . 1.347(3) ?
C1 N1 . 1.370(2) ?
C1 H1 . 0.9300 ?
C2 N2 . 1.362(2) ?
C2 H2 . 0.9300 ?
C3 N1 . 1.316(2) ?
C3 N2 . 1.333(2) ?
C3 H3 . 0.9300 ?
C4 N2 . 1.468(2) ?
C4 C5 . 1.508(2) ?
C4 H4A . 0.9700 ?
C4 H4B . 0.9700 ?
C5 C6 . 1.383(3) ?
C5 C7 . 1.390(2) ?
C6 C7 2_666 1.381(3) ?
C6 H6 . 0.9300 ?
C7 C6 2_666 1.381(3) ?
C7 H7 . 0.9300 ?
C8 O2 . 1.243(2) ?
C8 O1 . 1.264(2) ?
C8 C9 . 1.528(2) ?
C9 C11 . 1.522(2) ?
C9 C10 . 1.523(2) ?
C9 H9 . 0.9800 ?
C10 C11 2_656 1.524(2) ?
C10 H10A . 0.9700 ?
C10 H10B . 0.9700 ?
C11 C10 2_656 1.524(2) ?
C11 H11A . 0.9700 ?
C11 H11B . 0.9700 ?
O1W HW12 . 0.83(3) ?
O1W HW11 . 0.83(2) ?
Mn1 N1 . 2.2515(15) y
Mn1 O1 . 2.1819(10) y
Mn1 O1W . 2.2203(12) y
Mn1 O1 2 2.1819(10) y
Mn1 O1W 2 2.2203(12) y
Mn1 N1 2 2.2515(15) y

loop_
_geom_hbond_atom_site_label_D
_geom_hbond_atom_site_label_H
_geom_hbond_atom_site_label_A
_geom_hbond_site_symmetry_A
_geom_hbond_distance_DH
_geom_hbond_distance_HA
_geom_hbond_distance_DA
_geom_hbond_angle_DHA
O1W HW11 O1 2_655 0.83(2) 2.00(2) 2.8103(18) 165(2)
O1W HW12 O2 2 0.83(3) 1.81(3) 2.6150(18) 163(2)
